data_4114685
loop_
_publ_author_name
'Kuei-Fang Hsu'
'Duck-Young Chung'
'Sangeeta Lal'
'Antje Mrotzek'
'Theodora Kyratsi'
'Tim Hogan'
'Mercouri G. Kanatzidis'

_publ_section_title
;
 CsMBi3Te6 and CsM2Bi3Te7 (M = Pb, Sn): New Thermoelectric Compounds with
 Low-Dimensional Structures
;
_journal_name_full 'Journal of the American Chemical Society'
_journal_page_first 2410
_journal_page_last 2411
_journal_paper_doi 10.1021/ja017602i
_journal_volume 124
_journal_year 2002
_chemical_formula_moiety 'Cs0.88 Sn1.88 Bi3.12 Te7'
_chemical_formula_sum 'Bi3.12 Cs0.88 Sn1.88 Te7'
_chemical_formula_weight 1885.35
_chemical_name_systematic
; 
 cesium tin bismuth telluride (0.88/1.88/3.12/7)   
;
_space_group_IT_number 63
_symmetry_cell_setting orthorhombic
_symmetry_space_group_name_Hall '-C 2c 2'
_symmetry_space_group_name_H-M 'C m c m'
_atom_sites_solution_hydrogens geom
_atom_sites_solution_primary direct
_atom_sites_solution_secondary difmap
_audit_creation_method SHELXL-97
_cell_angle_alpha 90.00
_cell_angle_beta 90.00
_cell_angle_gamma 90.00
_cell_formula_units_Z 8
_cell_length_a 4.3881(6)
_cell_length_b 33.139(4)
_cell_length_c 12.6075(16)
_cell_measurement_reflns_used 735
_cell_measurement_temperature 293(2)
_cell_measurement_theta_max 28.55
_cell_measurement_theta_min 2.46
_cell_volume 1833.3(4)
_computing_cell_refinement 'Bruker SMART'
_computing_data_collection 'Bruker SMART'
_computing_data_reduction 'Bruker SHELXTL'
_computing_molecular_graphics 'Bruker SHELXTL'
_computing_publication_material 'Bruker SHELXTL'
_computing_structure_refinement 'SHELXL-97 (Sheldrick, 1997)'
_computing_structure_solution 'SHELXS-97 (Sheldrick, 1990)'
_diffrn_ambient_temperature 293(2)
_diffrn_measured_fraction_theta_full 0.949
_diffrn_measured_fraction_theta_max 0.949
_diffrn_measurement_device_type 'CCD area detector'
_diffrn_measurement_method 'phi and omega scans'
_diffrn_radiation_monochromator graphite
_diffrn_radiation_source 'fine-focus sealed tube'
_diffrn_radiation_type MoK\a
_diffrn_radiation_wavelength 0.71073
_diffrn_reflns_av_R_equivalents 0.0392
_diffrn_reflns_av_sigmaI/netI 0.0278
_diffrn_reflns_limit_h_max 5
_diffrn_reflns_limit_h_min -5
_diffrn_reflns_limit_k_max 42
_diffrn_reflns_limit_k_min -44
_diffrn_reflns_limit_l_max 16
_diffrn_reflns_limit_l_min -11
_diffrn_reflns_number 5974
_diffrn_reflns_theta_full 28.76
_diffrn_reflns_theta_max 28.76
_diffrn_reflns_theta_min 1.23
_exptl_absorpt_coefficient_mu 88.459
_exptl_absorpt_correction_T_max 1.0000
_exptl_absorpt_correction_T_min 0.4621
_exptl_absorpt_correction_type empirical
_exptl_absorpt_process_details
;
 The absorption correction was based on 3280 symmetry-equivalent reflections
 using the SADABS program. Sheldric, G. M. (1996). SADABS. Bruker Area Detector 
 Absorption Correction Software. University of Gottingen, Germany. 
;
_exptl_crystal_colour black
_exptl_crystal_density_diffrn 13.698
_exptl_crystal_description needle
_exptl_crystal_F_000 6144
_exptl_crystal_size_max 0.20
_exptl_crystal_size_mid 0.10
_exptl_crystal_size_min 0.10
_refine_diff_density_max 3.483
_refine_diff_density_min -2.919
_refine_diff_density_rms 0.439
_refine_ls_extinction_coef 0.000051(10)
_refine_ls_extinction_expression Fc^*^=kFc[1+0.001xFc^2^\l^3^/sin(2\q)]^-1/4^
_refine_ls_extinction_method SHELXL
_refine_ls_goodness_of_fit_ref 1.018
_refine_ls_hydrogen_treatment mixed
_refine_ls_matrix_type full
_refine_ls_number_parameters 56
_refine_ls_number_reflns 1323
_refine_ls_number_restraints 6
_refine_ls_restrained_S_all 1.015
_refine_ls_R_factor_all 0.0487
_refine_ls_R_factor_gt 0.0353
_refine_ls_shift/su_max 0.096
_refine_ls_shift/su_mean 0.015
_refine_ls_structure_factor_coef Fsqd
_refine_ls_weighting_details 'calc w=1/[\s^2^(Fo^2^)+(0.0541P)^2^+0.0000P] where P=(Fo^2^+2Fc^2^)/3'
_refine_ls_weighting_scheme calc
_refine_ls_wR_factor_gt 0.0872
_refine_ls_wR_factor_ref 0.0922
_reflns_number_gt 1043
_reflns_number_total 1323
_reflns_threshold_expression >2sigma(I)
_cod_data_source_file ja017602i_4.cif
_cod_data_source_block CsSn2Bi3Te7
_cod_original_cell_volume 1833.4(4)
_cod_database_code 4114685

loop_
_symmetry_equiv_pos_as_xyz
'x, y, z'
'-x, -y, z+1/2'
'-x, y, -z+1/2'
'x, -y, -z'
'x+1/2, y+1/2, z'
'-x+1/2, -y+1/2, z+1/2'
'-x+1/2, y+1/2, -z+1/2'
'x+1/2, -y+1/2, -z'
'-x, -y, -z'
'x, y, -z-1/2'
'x, -y, z-1/2'
'-x, y, z'
'-x+1/2, -y+1/2, -z'
'x+1/2, y+1/2, -z-1/2'
'x+1/2, -y+1/2, z-1/2'
'-x+1/2, y+1/2, z'

loop_
_atom_site_label
_atom_site_type_symbol
_atom_site_fract_x
_atom_site_fract_y
_atom_site_fract_z
_atom_site_U_iso_or_equiv
_atom_site_adp_type
_atom_site_occupancy
_atom_site_symmetry_multiplicity
_atom_site_calc_flag
_atom_site_refinement_flags
Bi1 Bi 0.5000 0.146733(16) 0.49668(4) 0.02213(19) Uani 0.766(3) 2 d SP
Sn1 Sn 0.5000 0.146733(16) 0.49668(4) 0.02213(19) Uani 0.234(3) 2 d SP
Bi2 Bi 0.0000 0.07577(3) 0.7500 0.0245(3) Uani 0.491(5) 4 d SP
Sn2 Sn 0.0000 0.07577(3) 0.7500 0.0245(3) Uani 0.509(5) 4 d SP
Bi3 Bi 0.0000 0.06968(2) 0.2500 0.0239(3) Uani 0.588(5) 4 d SP
Sn3 Sn 0.0000 0.06968(2) 0.2500 0.0239(3) Uani 0.412(5) 4 d SP
Bi4 Bi 0.5000 0.0000 0.5000 0.0229(3) Uani 0.505(6) 4 d SP
Sn4 Sn 0.5000 0.0000 0.5000 0.0229(3) Uani 0.495(6) 4 d SP
Cs1 Cs 0.5000 0.25159(4) 0.2500 0.0364(4) Uani 0.88 4 d SP
Te1 Te 0.0000 0.20634(3) 0.47978(8) 0.0261(2) Uani 1 2 d S
Te2 Te 0.5000 0.14142(3) 0.7500 0.0209(3) Uani 1 4 d S
Te3 Te 0.5000 0.13306(3) 0.2500 0.0211(3) Uani 1 4 d S
Te4 Te 0.0000 0.06823(2) 0.49997(6) 0.0172(2) Uani 1 2 d S
Te5 Te 0.5000 0.00339(3) 0.7500 0.0178(3) Uani 1 4 d S

loop_
_atom_site_aniso_label
_atom_site_aniso_U_11
_atom_site_aniso_U_22
_atom_site_aniso_U_33
_atom_site_aniso_U_23
_atom_site_aniso_U_13
_atom_site_aniso_U_12
Bi1 0.0213(3) 0.0209(3) 0.0242(3) -0.0002(2) 0.000 0.000
Sn1 0.0213(3) 0.0209(3) 0.0242(3) -0.0002(2) 0.000 0.000
Bi2 0.0244(5) 0.0303(5) 0.0188(5) 0.000 0.000 0.000
Sn2 0.0244(5) 0.0303(5) 0.0188(5) 0.000 0.000 0.000
Bi3 0.0247(5) 0.0284(5) 0.0188(5) 0.000 0.000 0.000
Sn3 0.0247(5) 0.0284(5) 0.0188(5) 0.000 0.000 0.000
Bi4 0.0234(5) 0.0260(5) 0.0194(5) 0.0008(3) 0.000 0.000
Sn4 0.0234(5) 0.0260(5) 0.0194(5) 0.0008(3) 0.000 0.000
Cs1 0.0523(9) 0.0341(8) 0.0228(7) 0.000 0.000 0.000
Te1 0.0213(4) 0.0211(4) 0.0358(5) 0.0007(3) 0.000 0.000
Te2 0.0221(6) 0.0228(6) 0.0179(6) 0.000 0.000 0.000
Te3 0.0252(6) 0.0217(6) 0.0166(6) 0.000 0.000 0.000
Te4 0.0194(4) 0.0162(4) 0.0160(5) 0.0005(3) 0.000 0.000
Te5 0.0203(6) 0.0176(5) 0.0154(6) 0.000 0.000 0.000

loop_
_atom_type_symbol
_atom_type_description
_atom_type_scat_dispersion_real
_atom_type_scat_dispersion_imag
_atom_type_scat_source
Te Te -0.5308 1.6751 'International Tables Vol C Tables 4.2.6.8 and 6.1.1.4'
Cs Cs -0.3680 2.1192 'International Tables Vol C Tables 4.2.6.8 and 6.1.1.4'
Sn Sn -0.6537 1.4246 'International Tables Vol C Tables 4.2.6.8 and 6.1.1.4'
Bi Bi -4.1077 10.2566 'International Tables Vol C Tables 4.2.6.8 and 6.1.1.4'

loop_
_geom_angle_atom_site_label_1
_geom_angle_atom_site_label_2
_geom_angle_atom_site_label_3
_geom_angle
_geom_angle_site_symmetry_1
_geom_angle_site_symmetry_3
_geom_angle_publ_flag
Te1 Bi1 Te1 95.68(3) 1_655 . yes
Te1 Bi1 Te3 91.43(3) 1_655 . yes
Te1 Bi1 Te3 91.43(3) . . yes
Te1 Bi1 Te2 96.23(3) 1_655 . yes
Te1 Bi1 Te2 96.23(3) . . yes
Te3 Bi1 Te2 168.56(4) . . yes
Te1 Bi1 Te4 171.43(2) 1_655 . yes
Te1 Bi1 Te4 91.901(17) . . yes
Te3 Bi1 Te4 84.37(2) . . yes
Te2 Bi1 Te4 86.89(2) . . yes
Te1 Bi1 Te4 91.901(17) 1_655 1_655 yes
Te1 Bi1 Te4 171.43(2) . 1_655 yes
Te3 Bi1 Te4 84.37(2) . 1_655 yes
Te2 Bi1 Te4 86.89(2) . 1_655 yes
Te4 Bi1 Te4 80.28(2) . 1_655 yes
Te1 Bi1 Cs1 56.957(18) 1_655 . yes
Te2 Bi2 Te2 90.48(4) . 1_455 yes
Te2 Bi2 Te4 93.190(15) . 10_557 yes
Te2 Bi2 Te4 93.190(15) 1_455 10_557 yes
Te2 Bi2 Te4 93.190(15) . . yes
Te2 Bi2 Te4 93.190(15) 1_455 . yes
Te4 Bi2 Te4 170.93(4) 10_557 . yes
Te2 Bi2 Te5 177.21(3) . 1_455 yes
Te2 Bi2 Te5 92.31(2) 1_455 1_455 yes
Te4 Bi2 Te5 86.657(16) 10_557 1_455 yes
Te4 Bi2 Te5 86.657(16) . 1_455 yes
Te2 Bi2 Te5 92.31(2) . . yes
Te2 Bi2 Te5 177.21(3) 1_455 . yes
Te4 Bi2 Te5 86.657(16) 10_557 . yes
Te4 Bi2 Te5 86.657(16) . . yes
Te5 Bi2 Te5 84.90(3) 1_455 . yes
Te3 Bi3 Te3 92.49(4) . 1_455 yes
Te3 Bi3 Te4 90.604(13) . . yes
Te3 Bi3 Te4 90.604(13) 1_455 . yes
Te3 Bi3 Te4 90.604(13) . 10_556 yes
Te3 Bi3 Te4 90.604(13) 1_455 10_556 yes
Te4 Bi3 Te4 178.25(4) . 10_556 yes
Te3 Bi3 Te5 175.93(3) . 9_556 yes
Te3 Bi3 Te5 91.57(2) 1_455 9_556 yes
Te4 Bi3 Te5 89.352(15) . 9_556 yes
Te4 Bi3 Te5 89.352(15) 10_556 9_556 yes
Te3 Bi3 Te5 91.57(2) . 9_656 yes
Te3 Bi3 Te5 175.93(3) 1_455 9_656 yes
Te4 Bi3 Te5 89.352(15) . 9_656 yes
Te4 Bi3 Te5 89.352(15) 10_556 9_656 yes
Te5 Bi3 Te5 84.36(3) 9_556 9_656 yes
Te4 Bi4 Te4 88.28(2) 1_655 . yes
Te4 Bi4 Te4 180.000(19) 1_655 9_556 yes
Te4 Bi4 Te4 91.72(2) . 9_556 yes
Te4 Bi4 Te4 91.72(2) 1_655 9_656 yes
Te4 Bi4 Te4 180.000(19) . 9_656 yes
Te4 Bi4 Te4 88.28(2) 9_556 9_656 yes
Te4 Bi4 Te5 91.457(18) 1_655 9_656 yes
Te4 Bi4 Te5 91.457(18) . 9_656 yes
Te4 Bi4 Te5 88.543(18) 9_556 9_656 yes
Te4 Bi4 Te5 88.543(18) 9_656 9_656 yes
Te4 Bi4 Te5 88.543(18) 1_655 . yes
Te4 Bi4 Te5 88.543(18) . . yes
Te4 Bi4 Te5 91.457(18) 9_556 . yes
Te4 Bi4 Te5 91.457(18) 9_656 . yes
Te5 Bi4 Te5 180.0 9_656 . yes
Te1 Cs1 Te1 135.48(5) 13_556 6_554 no
Te1 Cs1 Te3 112.26(2) 13_556 . no
Te1 Cs1 Te3 112.26(2) 6_554 . no
Te1 Cs1 Te1 145.738(10) 13_556 10_556 no
Te1 Cs1 Te1 57.48(2) 6_554 10_556 no
Te3 Cs1 Te1 67.58(2) . 10_556 no
Te1 Cs1 Te1 57.48(2) 13_556 1_655 no
Te1 Cs1 Te1 145.738(10) 6_554 1_655 no
Te3 Cs1 Te1 67.58(2) . 1_655 no
Te1 Cs1 Te1 135.16(5) 10_556 1_655 no
Te1 Cs1 Te1 57.48(2) 13_556 . no
Te1 Cs1 Te1 145.738(10) 6_554 . no
Te3 Cs1 Te1 67.58(2) . . no
Te1 Cs1 Te1 94.94(3) 10_556 . no
Te1 Cs1 Te1 67.85(2) 1_655 . no
Te1 Cs1 Te1 145.738(10) 13_556 10_656 no
Te1 Cs1 Te1 57.48(2) 6_554 10_656 no
Te3 Cs1 Te1 67.58(2) . 10_656 no
Te1 Cs1 Te1 67.85(2) 10_556 10_656 no
Te1 Cs1 Te1 94.94(3) 1_655 10_656 no
Te1 Cs1 Te1 135.16(5) . 10_656 no
Te1 Cs1 Te2 71.21(2) 13_556 13_656 no
Te1 Cs1 Te2 71.21(2) 6_554 13_656 no
Te3 Cs1 Te2 148.251(14) . 13_656 no
Te1 Cs1 Te2 128.17(2) 10_556 13_656 no
Te1 Cs1 Te2 91.756(18) 1_655 13_656 no
Te1 Cs1 Te2 128.17(2) . 13_656 no
Te1 Cs1 Te2 91.756(18) 10_656 13_656 no
Te1 Cs1 Te2 71.21(2) 13_556 13_556 no
Te1 Cs1 Te2 71.21(2) 6_554 13_556 no
Te3 Cs1 Te2 148.251(14) . 13_556 no
Te1 Cs1 Te2 91.756(18) 10_556 13_556 no
Te1 Cs1 Te2 128.17(2) 1_655 13_556 no
Te1 Cs1 Te2 91.756(18) . 13_556 no
Te1 Cs1 Te2 128.17(2) 10_656 13_556 no
Te2 Cs1 Te2 63.50(3) 13_656 13_556 no
Te1 Cs1 Cs1 90.0 13_556 1_655 no
Te1 Cs1 Cs1 90.0 6_554 1_655 no
Te3 Cs1 Cs1 90.0 . 1_655 no
Te1 Cs1 Cs1 123.925(11) 10_556 1_655 no
Te1 Cs1 Cs1 56.075(11) 1_655 1_655 no
Te1 Cs1 Cs1 123.925(10) . 1_655 no
Te1 Cs1 Cs1 56.075(10) 10_656 1_655 no
Te2 Cs1 Cs1 58.251(14) 13_656 1_655 no
Te2 Cs1 Cs1 121.749(14) 13_556 1_655 no
Te1 Cs1 Cs1 90.0 13_556 1_455 no
Te1 Cs1 Cs1 90.0 6_554 1_455 no
Te3 Cs1 Cs1 90.0 . 1_455 no
Te1 Cs1 Cs1 56.075(11) 10_556 1_455 no
Te1 Cs1 Cs1 123.925(11) 1_655 1_455 no
Te1 Cs1 Cs1 56.075(10) . 1_455 no
Te1 Cs1 Cs1 123.925(11) 10_656 1_455 no
Te2 Cs1 Cs1 121.749(14) 13_656 1_455 no
Te2 Cs1 Cs1 58.251(14) 13_556 1_455 no
Cs1 Cs1 Cs1 180.00(7) 1_655 1_455 no
Te1 Cs1 Bi1 154.09(3) 13_556 10_556 no
Te1 Cs1 Bi1 70.428(19) 6_554 10_556 no
Te3 Cs1 Bi1 41.830(14) . 10_556 no
Te1 Cs1 Bi1 39.135(14) 10_556 10_556 no
Te1 Cs1 Bi1 101.96(3) 1_655 10_556 no
Te1 Cs1 Bi1 101.96(3) . 10_556 no
Te1 Cs1 Bi1 39.135(14) 10_656 10_556 no
Te2 Cs1 Bi1 129.318(9) 13_656 10_556 no
Te2 Cs1 Bi1 129.318(9) 13_556 10_556 no
Cs1 Cs1 Bi1 90.0 1_655 10_556 no
Cs1 Cs1 Bi1 90.0 1_455 10_556 no
Sn1 Te1 Bi1 0.000(15) 1_455 1_455 no
Sn1 Te1 Bi1 95.68(3) 1_455 . no
Bi1 Te1 Bi1 95.68(3) 1_455 . no
Sn1 Te1 Cs1 100.73(3) 1_455 13_556 no
Bi1 Te1 Cs1 100.73(3) 1_455 13_556 no
Bi1 Te1 Cs1 100.73(3) . 13_556 no
Sn1 Te1 Cs1 83.91(2) 1_455 1_455 no
Bi1 Te1 Cs1 83.91(2) 1_455 1_455 no
Bi1 Te1 Cs1 136.16(3) . 1_455 no
Cs1 Te1 Cs1 122.52(2) 13_556 1_455 no
Sn1 Te1 Cs1 136.16(3) 1_455 . no
Bi1 Te1 Cs1 136.16(3) 1_455 . no
Bi1 Te1 Cs1 83.91(2) . . no
Cs1 Te1 Cs1 122.52(2) 13_556 . no
Cs1 Te1 Cs1 67.85(2) 1_455 . no
Bi2 Te2 Sn2 90.48(4) . 1_655 no
Bi2 Te2 Bi2 90.48(4) . 1_655 no
Sn2 Te2 Bi2 0.00(2) 1_655 1_655 no
Bi2 Te2 Sn1 92.221(15) . 10_557 no
Sn2 Te2 Sn1 92.221(15) 1_655 10_557 no
Bi2 Te2 Sn1 92.221(15) 1_655 10_557 no
Bi2 Te2 Bi1 92.221(15) . 10_557 no
Sn2 Te2 Bi1 92.221(15) 1_655 10_557 no
Bi2 Te2 Bi1 92.221(15) 1_655 10_557 no
Sn1 Te2 Bi1 0.000(1) 10_557 10_557 no
Bi2 Te2 Bi1 92.221(15) . . no
Sn2 Te2 Bi1 92.221(15) 1_655 . no
Bi2 Te2 Bi1 92.221(15) 1_655 . no
Sn1 Te2 Bi1 173.69(4) 10_557 . no
Bi1 Te2 Bi1 173.69(4) 10_557 . no
Bi2 Te2 Cs1 166.51(3) . 13_656 no
Sn2 Te2 Cs1 103.01(2) 1_655 13_656 no
Bi2 Te2 Cs1 103.01(2) 1_655 13_656 no
Sn1 Te2 Cs1 87.318(19) 10_557 13_656 no
Bi1 Te2 Cs1 87.318(19) 10_557 13_656 no
Bi1 Te2 Cs1 87.318(19) . 13_656 no
Bi2 Te2 Cs1 103.01(2) . 13_556 no
Sn2 Te2 Cs1 166.51(3) 1_655 13_556 no
Bi2 Te2 Cs1 166.51(3) 1_655 13_556 no
Sn1 Te2 Cs1 87.318(19) 10_557 13_556 no
Bi1 Te2 Cs1 87.318(19) 10_557 13_556 no
Bi1 Te2 Cs1 87.318(19) . 13_556 no
Cs1 Te2 Cs1 63.50(3) 13_656 13_556 no
Bi3 Te3 Sn3 92.49(4) . 1_655 no
Bi3 Te3 Bi3 92.49(4) . 1_655 no
Sn3 Te3 Bi3 0.00(2) 1_655 1_655 no
Bi3 Te3 Bi1 95.721(15) . . no
Sn3 Te3 Bi1 95.720(15) 1_655 . no
Bi3 Te3 Bi1 95.720(15) 1_655 . no
Bi3 Te3 Bi1 95.721(15) . 10_556 no
Sn3 Te3 Bi1 95.721(15) 1_655 10_556 no
Bi3 Te3 Bi1 95.721(15) 1_655 10_556 no
Bi1 Te3 Bi1 163.43(5) . 10_556 no
Bi3 Te3 Sn1 95.721(15) . 10_556 no
Sn3 Te3 Sn1 95.721(15) 1_655 10_556 no
Bi3 Te3 Sn1 95.721(15) 1_655 10_556 no
Bi1 Te3 Sn1 163.43(5) . 10_556 no
Bi1 Te3 Sn1 0.000(19) 10_556 10_556 no
Bi3 Te3 Cs1 133.753(19) . . no
Sn3 Te3 Cs1 133.753(19) 1_655 . no
Bi3 Te3 Cs1 133.753(19) 1_655 . no
Bi1 Te3 Cs1 81.71(2) . . no
Bi1 Te3 Cs1 81.71(2) 10_556 . no
Sn1 Te3 Cs1 81.71(2) 10_556 . no
Sn4 Te4 Bi4 0.0 1_455 1_455 no
Sn4 Te4 Bi4 88.28(2) 1_455 . no
Bi4 Te4 Bi4 88.28(2) 1_455 . no
Sn4 Te4 Bi3 90.633(19) 1_455 . no
Bi4 Te4 Bi3 90.633(19) 1_455 . no
Bi4 Te4 Bi3 90.633(19) . . no
Sn4 Te4 Bi2 93.25(2) 1_455 . no
Bi4 Te4 Bi2 93.25(2) 1_455 . no
Bi4 Te4 Bi2 93.25(2) . . no
Bi3 Te4 Bi2 174.59(3) . . no
Sn4 Te4 Bi1 175.943(19) 1_455 . no
Bi4 Te4 Bi1 175.943(19) 1_455 . no
Bi4 Te4 Bi1 95.718(12) . . no
Bi3 Te4 Bi1 88.63(2) . . no
Bi2 Te4 Bi1 87.23(2) . . no
Sn4 Te4 Bi1 95.718(12) 1_455 1_455 no
Bi4 Te4 Bi1 95.718(12) 1_455 1_455 no
Bi4 Te4 Bi1 175.943(19) . 1_455 no
Bi3 Te4 Bi1 88.63(2) . 1_455 no
Bi2 Te4 Bi1 87.23(2) . 1_455 no
Bi1 Te4 Bi1 80.28(2) . 1_455 no
Bi4 Te5 Sn4 175.92(4) . 2_655 no
Bi4 Te5 Bi4 175.92(4) . 2_655 no
Sn4 Te5 Bi4 0.0 2_655 2_655 no
Bi4 Te5 Sn2 91.504(13) . 1_655 no
Sn4 Te5 Sn2 91.504(13) 2_655 1_655 no
Bi4 Te5 Sn2 91.504(13) 2_655 1_655 no
Bi4 Te5 Bi2 91.504(13) . 1_655 no
Sn4 Te5 Bi2 91.504(13) 2_655 1_655 no
Bi4 Te5 Bi2 91.504(13) 2_655 1_655 no
Sn2 Te5 Bi2 0.00(2) 1_655 1_655 no
Bi4 Te5 Bi2 91.504(13) . . no
Sn4 Te5 Bi2 91.504(13) 2_655 . no
Bi4 Te5 Bi2 91.504(13) 2_655 . no
Sn2 Te5 Bi2 84.90(3) 1_655 . no
Bi2 Te5 Bi2 84.90(3) 1_655 . no
Bi4 Te5 Bi3 88.489(13) . 9_556 no
Sn4 Te5 Bi3 88.489(13) 2_655 9_556 no
Bi4 Te5 Bi3 88.489(13) 2_655 9_556 no
Sn2 Te5 Bi3 179.73(3) 1_655 9_556 no
Bi2 Te5 Bi3 179.73(3) 1_655 9_556 no
Bi2 Te5 Bi3 95.369(18) . 9_556 no
Bi4 Te5 Sn3 88.489(13) . 9_556 no
Sn4 Te5 Sn3 88.489(13) 2_655 9_556 no
Bi4 Te5 Sn3 88.489(13) 2_655 9_556 no
Sn2 Te5 Sn3 179.73(3) 1_655 9_556 no
Bi2 Te5 Sn3 179.73(3) 1_655 9_556 no
Bi2 Te5 Sn3 95.369(18) . 9_556 no
Bi3 Te5 Sn3 0.000(19) 9_556 9_556 no
Bi4 Te5 Sn3 88.489(13) . 9_656 no
Sn4 Te5 Sn3 88.489(13) 2_655 9_656 no
Bi4 Te5 Sn3 88.489(13) 2_655 9_656 no
Sn2 Te5 Sn3 95.369(18) 1_655 9_656 no
Bi2 Te5 Sn3 95.369(18) 1_655 9_656 no
Bi2 Te5 Sn3 179.73(3) . 9_656 no
Bi3 Te5 Sn3 84.36(3) 9_556 9_656 no
Sn3 Te5 Sn3 84.36(3) 9_556 9_656 no
Bi4 Te5 Bi3 88.489(13) . 9_656 no
Sn4 Te5 Bi3 88.489(13) 2_655 9_656 no
Bi4 Te5 Bi3 88.489(13) 2_655 9_656 no
Sn2 Te5 Bi3 95.369(18) 1_655 9_656 no
Bi2 Te5 Bi3 95.369(18) 1_655 9_656 no
Bi2 Te5 Bi3 179.73(3) . 9_656 no
Bi3 Te5 Bi3 84.36(3) 9_556 9_656 no
Sn3 Te5 Bi3 84.36(3) 9_556 9_656 no
Sn3 Te5 Bi3 0.000(19) 9_656 9_656 no

loop_
_geom_bond_atom_site_label_1
_geom_bond_atom_site_label_2
_geom_bond_distance
_geom_bond_site_symmetry_2
_geom_bond_publ_flag
Bi1 Te1 2.9599(7) 1_655 yes
Bi1 Te1 2.9599(7) . yes
Bi1 Te3 3.1429(7) . yes
Bi1 Te2 3.1985(6) . yes
Bi1 Te4 3.4035(8) . yes
Bi1 Te4 3.4035(8) 1_655 yes
Bi2 Te2 3.0899(10) . yes
Bi2 Te2 3.0899(10) 1_455 yes
Bi2 Te4 3.1621(8) 10_557 yes
Bi2 Te4 3.1621(8) . yes
Bi2 Te5 3.2508(10) 1_455 yes
Bi2 Te5 3.2508(10) . yes
Bi3 Te3 3.0375(10) . yes
Bi3 Te3 3.0375(10) 1_455 yes
Bi3 Te4 3.1519(8) . yes
Bi3 Te4 3.1519(8) 10_556 yes
Bi3 Te5 3.2674(10) 9_556 yes
Bi3 Te5 3.2674(10) 9_656 yes
Bi4 Te4 3.1505(6) 1_655 yes
Bi4 Te4 3.1505(6) . yes
Bi4 Te4 3.1505(6) 9_556 yes
Bi4 Te4 3.1505(6) 9_656 yes
Bi4 Te5 3.1539(4) 9_656 yes
Bi4 Te5 3.1539(4) . yes
Cs1 Te1 3.6810(12) 13_556 yes
Cs1 Te1 3.6810(12) 6_554 yes
Cs1 Te3 3.9277(19) . yes
Cs1 Te1 3.9312(10) 10_556 yes
Cs1 Te1 3.9312(10) 1_655 yes
Cs1 Te1 3.9312(10) . yes
Cs1 Te1 3.9312(10) 10_656 yes
Cs1 Te2 4.1696(16) 13_656 yes
Cs1 Te2 4.1696(16) 13_556 yes
Cs1 Cs1 4.3881(6) 1_655 no
Cs1 Cs1 4.3881(6) 1_455 no
Cs1 Bi1 4.6633(12) 10_556 no
Te1 Sn1 2.9599(7) 1_455 no
Te1 Bi1 2.9599(7) 1_455 no
Te1 Cs1 3.6810(12) 13_556 no
Te1 Cs1 3.9312(10) 1_455 no
Te2 Sn2 3.0899(10) 1_655 no
Te2 Bi2 3.0899(10) 1_655 no
Te2 Sn1 3.1985(7) 10_557 no
Te2 Bi1 3.1985(7) 10_557 no
Te2 Cs1 4.1696(16) 13_656 no
Te2 Cs1 4.1696(16) 13_556 no
Te3 Sn3 3.0375(10) 1_655 no
Te3 Bi3 3.0375(10) 1_655 no
Te3 Bi1 3.1429(7) 10_556 no
Te3 Sn1 3.1429(7) 10_556 no
Te4 Sn4 3.1505(6) 1_455 no
Te4 Bi4 3.1505(6) 1_455 no
Te4 Bi1 3.4035(8) 1_455 no
Te5 Sn4 3.1539(4) 2_655 no
Te5 Bi4 3.1539(4) 2_655 no
Te5 Sn2 3.2508(10) 1_655 no
Te5 Bi2 3.2508(10) 1_655 no
Te5 Bi3 3.2674(10) 9_556 no
Te5 Sn3 3.2674(10) 9_556 no
Te5 Sn3 3.2674(10) 9_656 no
Te5 Bi3 3.2674(10) 9_656 no
